data_4101620
loop_
_publ_author_name
'Cheng, Jianhua'
'Ferguson, Michael J.'
'Takats, Josef'

_publ_section_title
;
 Synthesis and reaction of [(Tp(iPr2))LnH2]3 (Ln = Y, Lu) with CO:
 trinuclear cluster-bound propenolate en route to selective formation of
 propene.
;
_journal_issue 1
_journal_name_full 'Journal of the American Chemical Society'
_journal_page_first 2
_journal_page_last 3
_journal_paper_doi 10.1021/ja905679k
_journal_volume 132
_journal_year 2010
_chemical_formula_moiety 'C39 H76 B N6 O Si2 Y'
_chemical_formula_sum 'C39 H76 B N6 O Si2 Y'
_chemical_formula_weight 800.96
_chemical_name_systematic
; 
 ? 
;
_space_group_IT_number 19
_symmetry_cell_setting orthorhombic
_symmetry_space_group_name_Hall 'P 2ac 2ab'
_symmetry_space_group_name_H-M 'P 21 21 21'
_atom_sites_solution_hydrogens geom
_atom_sites_solution_primary direct
_atom_sites_solution_secondary difmap
_audit_creation_method SHELXL-97
_cell_angle_alpha 90.00
_cell_angle_beta 90.00
_cell_angle_gamma 90.00
_cell_formula_units_Z 4
_cell_length_a 15.3624(7)
_cell_length_b 16.4958(7)
_cell_length_c 18.5600(8)
_cell_measurement_reflns_used 9899
_cell_measurement_temperature 173(2)
_cell_measurement_theta_max 22.82
_cell_measurement_theta_min 2.19
_cell_volume 4703.4(4)
_computing_cell_refinement 'Bruker SAINT'
_computing_data_collection 'Bruker APEX2'
_computing_data_reduction 'Bruker SAINT'
_computing_molecular_graphics 'Bruker SHELXTL'
_computing_publication_material 'Bruker SHELXTL'
_computing_structure_refinement 'SHELXL-97 (Sheldrick, 2008)'
_computing_structure_solution 'SIR-97 (Altomare et al, 1999)'
_diffrn_ambient_temperature 173(2)
_diffrn_measured_fraction_theta_full 1.000
_diffrn_measured_fraction_theta_max 1.000
_diffrn_measurement_device_type 'Bruker APEX-II CCD'
_diffrn_measurement_method '\w scans'
_diffrn_radiation_monochromator graphite
_diffrn_radiation_source 'fine-focus sealed tube'
_diffrn_radiation_type MoK\a
_diffrn_radiation_wavelength 0.71073
_diffrn_reflns_av_R_equivalents 0.0587
_diffrn_reflns_av_sigmaI/netI 0.0602
_diffrn_reflns_limit_h_max 19
_diffrn_reflns_limit_h_min -19
_diffrn_reflns_limit_k_max 20
_diffrn_reflns_limit_k_min -20
_diffrn_reflns_limit_l_max 23
_diffrn_reflns_limit_l_min -23
_diffrn_reflns_number 37744
_diffrn_reflns_theta_full 26.42
_diffrn_reflns_theta_max 26.42
_diffrn_reflns_theta_min 1.65
_exptl_absorpt_coefficient_mu 1.324
_exptl_absorpt_correction_T_max 0.8477
_exptl_absorpt_correction_T_min 0.6587
_exptl_absorpt_correction_type integration
_exptl_absorpt_process_details 'SADABS (Sheldrick, 2008)'
_exptl_crystal_colour colourless
_exptl_crystal_density_diffrn 1.131
_exptl_crystal_density_method 'not measured'
_exptl_crystal_description rod
_exptl_crystal_F_000 1728
_exptl_crystal_size_max 0.34
_exptl_crystal_size_mid 0.14
_exptl_crystal_size_min 0.13
_refine_diff_density_max 0.265
_refine_diff_density_min -0.229
_refine_diff_density_rms 0.045
_refine_ls_abs_structure_details 'Flack H D (1983), Acta Cryst. A39, 876-881. 4315 Friedel pairs.'
_refine_ls_abs_structure_Flack -0.018(4)
_refine_ls_extinction_method none
_refine_ls_goodness_of_fit_ref 0.974
_refine_ls_hydrogen_treatment constr
_refine_ls_matrix_type full
_refine_ls_number_parameters 505
_refine_ls_number_reflns 9656
_refine_ls_number_restraints 9
_refine_ls_restrained_S_all 0.974
_refine_ls_R_factor_all 0.0484
_refine_ls_R_factor_gt 0.0328
_refine_ls_shift/su_max 0.001
_refine_ls_shift/su_mean 0.000
_refine_ls_structure_factor_coef Fsqd
_refine_ls_weighting_details 'calc w=1/[\s^2^(Fo^2^)+(0.0227P)^2^+0.0000P] where P=(Fo^2^+2Fc^2^)/3'
_refine_ls_weighting_scheme calc
_refine_ls_wR_factor_gt 0.0629
_refine_ls_wR_factor_ref 0.0674
_reflns_number_gt 7956
_reflns_number_total 9656
_reflns_threshold_expression I>2\s(I)
_cod_data_source_file ja905679k_si_001.cif
_cod_data_source_block 1a
_cod_depositor_comments
;
The following automatic conversions were performed:

'_symmetry_cell_setting' value 'Orthorhombic' changed to
'orthorhombic' according to the built-in table from CIF Core
dictionary named 'cif_core.dic' version 2.4.1 from 2010-06-29.

Automatic conversion script
Id: cif_fix_values 1673 2011-04-08 12:14:43Z adriana 
;
_cod_database_code 4101620

loop_
_symmetry_equiv_pos_as_xyz
'x, y, z'
'-x+1/2, -y, z+1/2'
'-x, y+1/2, -z+1/2'
'x+1/2, -y+1/2, -z'

loop_
_atom_site_label
_atom_site_type_symbol
_atom_site_fract_x
_atom_site_fract_y
_atom_site_fract_z
_atom_site_U_iso_or_equiv
_atom_site_adp_type
_atom_site_occupancy
_atom_site_symmetry_multiplicity
_atom_site_calc_flag
_atom_site_refinement_flags
_atom_site_disorder_assembly
_atom_site_disorder_group
Y Y 0.494979(13) 0.470154(12) 0.393461(11) 0.02085(6) Uani 1 1 d . . .
Si1 Si 0.54011(4) 0.47073(5) 0.59782(4) 0.03053(15) Uani 1 1 d . . .
Si2 Si 0.75595(4) 0.53225(5) 0.38305(4) 0.03632(17) Uani 1 1 d . . .
O O 0.53861(10) 0.33653(10) 0.35790(9) 0.0302(4) Uani 1 1 d . E .
N11 N 0.37522(11) 0.48396(11) 0.24020(10) 0.0234(5) Uani 1 1 d . C .
N12 N 0.45995(11) 0.47759(12) 0.26362(10) 0.0236(4) Uani 1 1 d . . .
N21 N 0.31849(12) 0.57377(12) 0.33992(10) 0.0245(5) Uani 1 1 d . B .
N22 N 0.39586(12) 0.58298(12) 0.37729(10) 0.0241(5) Uani 1 1 d . . .
N31 N 0.28761(12) 0.42167(12) 0.34373(11) 0.0253(5) Uani 1 1 d . C .
N32 N 0.35446(12) 0.39470(11) 0.38721(11) 0.0236(4) Uani 1 1 d . . .
C1 C 0.46566(14) 0.47956(16) 0.52169(12) 0.0271(6) Uani 1 1 d . . .
H1A H 0.4371 0.5329 0.5281 0.033 Uiso 1 1 calc R . .
H1B H 0.4200 0.4385 0.5309 0.033 Uiso 1 1 calc R . .
C2 C 0.63612(14) 0.53262(16) 0.38902(14) 0.0356(6) Uani 1 1 d . . .
H2A H 0.6245 0.5709 0.3491 0.043 Uiso 1 1 calc R . .
H2C H 0.6306 0.5666 0.4328 0.043 Uiso 1 1 calc R . .
C3 C 0.6193(2) 0.38682(18) 0.58204(17) 0.0540(9) Uani 1 1 d . . .
H3A H 0.6513 0.3969 0.5372 0.065 Uiso 1 1 calc R . .
H3B H 0.5879 0.3353 0.5782 0.065 Uiso 1 1 calc R . .
H3C H 0.6604 0.3841 0.6224 0.065 Uiso 1 1 calc R . .
C4 C 0.60103(18) 0.56767(17) 0.61204(17) 0.0504(8) Uani 1 1 d . . .
H4A H 0.5596 0.6118 0.6205 0.060 Uiso 1 1 calc R . .
H4B H 0.6359 0.5798 0.5691 0.060 Uiso 1 1 calc R . .
H4C H 0.6395 0.5621 0.6539 0.060 Uiso 1 1 calc R . .
C5 C 0.4854(2) 0.4454(2) 0.68588(14) 0.0633(10) Uani 1 1 d . . .
H5A H 0.4436 0.4882 0.6981 0.076 Uiso 1 1 calc R . .
H5B H 0.5294 0.4415 0.7240 0.076 Uiso 1 1 calc R . .
H5C H 0.4549 0.3936 0.6814 0.076 Uiso 1 1 calc R . .
C6 C 0.80581(18) 0.5257(2) 0.47409(16) 0.0662(9) Uani 1 1 d . . .
H6A H 0.7843 0.5703 0.5041 0.079 Uiso 1 1 calc R . .
H6B H 0.8693 0.5294 0.4699 0.079 Uiso 1 1 calc R . .
H6C H 0.7902 0.4738 0.4964 0.079 Uiso 1 1 calc R . .
C7 C 0.80153(18) 0.4456(2) 0.33002(17) 0.0574(9) Uani 1 1 d . . .
H7A H 0.7777 0.4468 0.2810 0.069 Uiso 1 1 calc R . .
H7B H 0.7857 0.3944 0.3533 0.069 Uiso 1 1 calc R . .
H7C H 0.8651 0.4503 0.3279 0.069 Uiso 1 1 calc R . .
C8 C 0.8010(2) 0.6264(2) 0.34089(19) 0.0626(10) Uani 1 1 d . . .
H8A H 0.7795 0.6740 0.3670 0.075 Uiso 1 1 calc R . .
H8B H 0.7824 0.6295 0.2905 0.075 Uiso 1 1 calc R . .
H8C H 0.8647 0.6251 0.3431 0.075 Uiso 1 1 calc R . .
C13 C 0.51000(15) 0.47285(14) 0.20484(11) 0.0251(5) Uani 1 1 d . . .
C14 C 0.45818(15) 0.47667(17) 0.14347(13) 0.0323(6) Uani 1 1 d . . .
H14 H 0.4774 0.4751 0.0948 0.039 Uiso 1 1 calc R . .
C15 C 0.37409(15) 0.48317(14) 0.16705(13) 0.0289(6) Uani 1 1 d . . .
C16 C 0.29130(17) 0.48452(17) 0.12307(13) 0.0405(7) Uani 1 1 d D . .
H16 H 0.2508 0.5245 0.1457 0.049 Uiso 1 1 calc R . .
C16A C 0.3082(2) 0.5117(2) 0.04625(15) 0.0707(12) Uani 1 1 d D . .
H16A H 0.2532 0.5129 0.0196 0.085 Uiso 1 1 calc R . .
H16B H 0.3484 0.4737 0.0230 0.085 Uiso 1 1 calc R . .
H16C H 0.3340 0.5660 0.0466 0.085 Uiso 1 1 calc R . .
C16B C 0.2482(2) 0.4028(2) 0.12528(19) 0.0766(12) Uani 1 1 d D . .
H16D H 0.2362 0.3879 0.1754 0.092 Uiso 1 1 calc R . .
H16E H 0.2869 0.3623 0.1036 0.092 Uiso 1 1 calc R . .
H16F H 0.1935 0.4048 0.0982 0.092 Uiso 1 1 calc R . .
C17 C 0.60782(14) 0.46665(16) 0.21005(13) 0.0279(5) Uani 1 1 d . . .
H17 H 0.6241 0.4588 0.2617 0.033 Uiso 1 1 calc R . .
C17A C 0.65010(18) 0.54497(17) 0.18286(16) 0.0439(8) Uani 1 1 d . . .
H17A H 0.6286 0.5910 0.2111 0.053 Uiso 1 1 calc R . .
H17B H 0.6353 0.5530 0.1320 0.053 Uiso 1 1 calc R . .
H17C H 0.7134 0.5411 0.1880 0.053 Uiso 1 1 calc R . .
C17B C 0.64182(17) 0.39472(16) 0.16661(15) 0.0367(7) Uani 1 1 d . . .
H17D H 0.6155 0.3446 0.1847 0.044 Uiso 1 1 calc R . .
H17E H 0.7052 0.3915 0.1715 0.044 Uiso 1 1 calc R . .
H17F H 0.6265 0.4019 0.1157 0.044 Uiso 1 1 calc R . .
C23 C 0.39223(15) 0.65575(14) 0.40960(13) 0.0262(6) Uani 1 1 d . . .
C24 C 0.31316(15) 0.69281(14) 0.39385(15) 0.0308(6) Uani 1 1 d . . .
H24 H 0.2939 0.7444 0.4101 0.037 Uiso 1 1 calc R . .
C25 C 0.26827(16) 0.64005(15) 0.35012(13) 0.0263(6) Uani 1 1 d . B .
C26 C 0.17795(16) 0.64993(16) 0.31916(15) 0.0348(7) Uani 1 1 d . . .
H26A H 0.1772 0.6209 0.2718 0.042 Uiso 0.50 1 calc PR A 1
H26B H 0.1559 0.5971 0.3001 0.042 Uiso 0.50 1 d PR A 2
C26A C 0.1118(4) 0.6041(5) 0.3705(4) 0.0589(19) Uani 0.50 1 d P B 1
H26C H 0.0525 0.6100 0.3516 0.071 Uiso 0.50 1 calc PR B 1
H26D H 0.1148 0.6276 0.4190 0.071 Uiso 0.50 1 calc PR B 1
H26E H 0.1271 0.5465 0.3728 0.071 Uiso 0.50 1 calc PR B 1
C26B C 0.1510(5) 0.7321(4) 0.3056(5) 0.065(2) Uani 0.50 1 d P B 1
H26F H 0.1909 0.7572 0.2710 0.078 Uiso 0.50 1 calc PR B 1
H26G H 0.1519 0.7628 0.3507 0.078 Uiso 0.50 1 calc PR B 1
H26H H 0.0919 0.7322 0.2857 0.078 Uiso 0.50 1 calc PR B 1
C26C C 0.1166(4) 0.6835(5) 0.3762(4) 0.063(2) Uani 0.50 1 d P B 2
H26I H 0.1098 0.6437 0.4150 0.076 Uiso 0.50 1 calc PR B 2
H26J H 0.0597 0.6945 0.3545 0.076 Uiso 0.50 1 calc PR B 2
H26K H 0.1407 0.7338 0.3959 0.076 Uiso 0.50 1 calc PR B 2
C26D C 0.1843(5) 0.7145(5) 0.2570(4) 0.059(2) Uani 0.50 1 d P B 2
H26L H 0.1266 0.7228 0.2357 0.071 Uiso 0.50 1 calc PR B 2
H26M H 0.2246 0.6951 0.2199 0.071 Uiso 0.50 1 calc PR B 2
H26N H 0.2057 0.7659 0.2767 0.071 Uiso 0.50 1 calc PR B 2
C27 C 0.46695(16) 0.68812(15) 0.45314(14) 0.0315(6) Uani 1 1 d . . .
H27 H 0.5003 0.6406 0.4720 0.038 Uiso 1 1 calc R . .
C27A C 0.4342(2) 0.73637(19) 0.51796(16) 0.0525(9) Uani 1 1 d . . .
H27A H 0.3948 0.7025 0.5466 0.063 Uiso 1 1 calc R . .
H27B H 0.4030 0.7846 0.5011 0.063 Uiso 1 1 calc R . .
H27C H 0.4838 0.7530 0.5477 0.063 Uiso 1 1 calc R . .
C27B C 0.52927(17) 0.73906(17) 0.40836(16) 0.0452(8) Uani 1 1 d . . .
H27D H 0.5507 0.7069 0.3677 0.054 Uiso 1 1 calc R . .
H27E H 0.5785 0.7561 0.4384 0.054 Uiso 1 1 calc R . .
H27F H 0.4988 0.7871 0.3902 0.054 Uiso 1 1 calc R . .
C33 C 0.32384(16) 0.33127(14) 0.42408(14) 0.0272(6) Uani 1 1 d . . .
C34 C 0.23809(16) 0.31659(15) 0.40453(15) 0.0374(7) Uani 1 1 d . C .
H34 H 0.2013 0.2749 0.4226 0.045 Uiso 1 1 calc R . .
C35 C 0.21684(16) 0.37397(17) 0.35410(15) 0.0348(7) Uani 1 1 d . . .
C36A C 0.1318(7) 0.3731(7) 0.3197(7) 0.044(4) Uani 0.50 1 d PD C 1
H36A H 0.1289 0.4240 0.2906 0.053 Uiso 0.50 1 calc PR C 1
C36B C 0.1190(11) 0.3043(12) 0.2665(10) 0.082(4) Uani 0.50 1 d PD C 1
H36B H 0.0626 0.3105 0.2424 0.098 Uiso 0.50 1 calc PR C 1
H36C H 0.1205 0.2524 0.2922 0.098 Uiso 0.50 1 calc PR C 1
H36D H 0.1656 0.3056 0.2305 0.098 Uiso 0.50 1 calc PR C 1
C36C C 0.0572(4) 0.3780(5) 0.3720(5) 0.074(3) Uani 0.50 1 d PD C 1
H36E H 0.0646 0.4257 0.4030 0.089 Uiso 0.50 1 calc PR C 1
H36F H 0.0561 0.3290 0.4019 0.089 Uiso 0.50 1 calc PR C 1
H36G H 0.0024 0.3826 0.3454 0.089 Uiso 0.50 1 calc PR C 1
C36D C 0.1274(6) 0.3968(7) 0.3161(7) 0.039(3) Uani 0.50 1 d PD C 2
H36H H 0.1389 0.4340 0.2745 0.047 Uiso 0.50 1 calc PR C 2
C36E C 0.0864(10) 0.3190(10) 0.2888(10) 0.098(5) Uani 0.50 1 d PD C 2
H36I H 0.1256 0.2930 0.2542 0.117 Uiso 0.50 1 calc PR C 2
H36J H 0.0309 0.3314 0.2653 0.117 Uiso 0.50 1 calc PR C 2
H36K H 0.0762 0.2822 0.3295 0.117 Uiso 0.50 1 calc PR C 2
C36F C 0.0695(5) 0.4386(5) 0.3699(5) 0.081(3) Uani 0.50 1 d PD C 2
H36L H 0.0119 0.4472 0.3486 0.097 Uiso 0.50 1 calc PR C 2
H36M H 0.0950 0.4910 0.3831 0.097 Uiso 0.50 1 calc PR C 2
H36N H 0.0640 0.4047 0.4130 0.097 Uiso 0.50 1 calc PR C 2
C37 C 0.37705(17) 0.28518(15) 0.47862(14) 0.0311(6) Uani 1 1 d . . .
H37 H 0.4366 0.3096 0.4808 0.037 Uiso 1 1 calc R . .
C37A C 0.3855(2) 0.19589(16) 0.45720(17) 0.0473(8) Uani 1 1 d . . .
H37A H 0.4139 0.1920 0.4101 0.057 Uiso 1 1 calc R . .
H37B H 0.3275 0.1713 0.4546 0.057 Uiso 1 1 calc R . .
H37C H 0.4205 0.1672 0.4933 0.057 Uiso 1 1 calc R . .
C37B C 0.33607(19) 0.29028(17) 0.55321(15) 0.0436(7) Uani 1 1 d . . .
H37D H 0.3306 0.3473 0.5674 0.052 Uiso 1 1 calc R . .
H37E H 0.3730 0.2617 0.5880 0.052 Uiso 1 1 calc R . .
H37F H 0.2783 0.2651 0.5522 0.052 Uiso 1 1 calc R . .
C41 C 0.49910(18) 0.28580(13) 0.30191(12) 0.0306(5) Uani 1 1 d . E .
H41A H 0.4973 0.3152 0.2554 0.037 Uiso 1 1 calc R . .
H41B H 0.4390 0.2705 0.3155 0.037 Uiso 1 1 calc R . .
C42 C 0.55604(17) 0.21123(16) 0.29597(16) 0.0391(7) Uani 1 1 d . . .
H42A H 0.5205 0.1618 0.2887 0.047 Uiso 0.50 1 calc PR D 1
H42B H 0.5978 0.2164 0.2556 0.047 Uiso 0.50 1 calc PR D 1
H42C H 0.5626 0.1945 0.2467 0.047 Uiso 0.50 1 d PR D 2
H42D H 0.5318 0.1672 0.3233 0.047 Uiso 0.50 1 d PR D 2
C43A C 0.6026(4) 0.2089(3) 0.3673(3) 0.0380(15) Uani 0.50 1 d P E 1
H43A H 0.5665 0.1821 0.4046 0.046 Uiso 0.50 1 calc PR E 1
H43B H 0.6588 0.1799 0.3633 0.046 Uiso 0.50 1 calc PR E 1
C43B C 0.6440(4) 0.2384(4) 0.3296(4) 0.0501(16) Uani 0.50 1 d P E 2
H43C H 0.6754 0.1920 0.3513 0.060 Uiso 0.50 1 calc PR E 2
H43D H 0.6819 0.2646 0.2932 0.060 Uiso 0.50 1 calc PR E 2
C44 C 0.61608(17) 0.29607(16) 0.38440(18) 0.0464(8) Uani 1 1 d . . .
H44A H 0.6225 0.3042 0.4370 0.056 Uiso 0.50 1 calc PR E 1
H44B H 0.6687 0.3170 0.3599 0.056 Uiso 0.50 1 calc PR E 1
H44C H 0.6029 0.2674 0.4280 0.056 Uiso 0.50 1 d PR E 2
H44D H 0.6611 0.3349 0.3944 0.056 Uiso 0.50 1 d PR E 2
B B 0.30038(17) 0.49680(16) 0.29468(16) 0.0261(6) Uani 1 1 d . . .
H1 H 0.2454 0.5056 0.2670 0.031 Uiso 1 1 calc R C .

loop_
_atom_site_aniso_label
_atom_site_aniso_U_11
_atom_site_aniso_U_22
_atom_site_aniso_U_33
_atom_site_aniso_U_23
_atom_site_aniso_U_13
_atom_site_aniso_U_12
Y 0.01857(10) 0.02125(10) 0.02274(10) -0.00041(11) -0.00194(11) 0.00058(11)
Si1 0.0306(3) 0.0344(4) 0.0266(4) -0.0014(4) -0.0017(3) 0.0010(3)
Si2 0.0239(3) 0.0490(4) 0.0361(4) 0.0017(4) -0.0020(3) -0.0091(4)
O 0.0268(9) 0.0282(10) 0.0355(10) -0.0045(8) -0.0057(8) 0.0039(7)
N11 0.0214(10) 0.0246(12) 0.0244(11) -0.0030(9) -0.0049(8) 0.0030(9)
N12 0.0197(10) 0.0246(11) 0.0265(10) 0.0010(10) -0.0021(8) 0.0029(9)
N21 0.0215(11) 0.0252(11) 0.0267(12) -0.0001(9) -0.0022(9) 0.0028(9)
N22 0.0212(10) 0.0247(11) 0.0266(12) -0.0012(9) -0.0019(9) 0.0014(9)
N31 0.0187(10) 0.0281(12) 0.0292(12) -0.0034(9) -0.0031(9) -0.0023(9)
N32 0.0217(10) 0.0214(10) 0.0276(12) -0.0024(10) -0.0007(10) 0.0002(8)
C1 0.0265(12) 0.0250(14) 0.0300(13) 0.0016(12) 0.0011(10) -0.0010(12)
C2 0.0314(13) 0.0409(14) 0.0345(14) -0.0084(17) -0.0010(12) -0.0058(13)
C3 0.0474(19) 0.057(2) 0.058(2) 0.0006(16) -0.0112(16) 0.0096(16)
C4 0.0467(17) 0.0528(18) 0.052(2) -0.0122(17) -0.0155(17) -0.0057(14)
C5 0.060(2) 0.096(3) 0.0340(16) 0.0007(16) 0.0030(15) -0.003(2)
C6 0.0452(18) 0.101(3) 0.053(2) 0.006(2) -0.0153(15) -0.010(2)
C7 0.0281(16) 0.084(3) 0.060(2) -0.0080(18) 0.0001(15) 0.0069(16)
C8 0.057(2) 0.063(2) 0.068(2) 0.0095(19) 0.0014(19) -0.0256(18)
C13 0.0293(12) 0.0224(11) 0.0237(11) 0.0006(11) -0.0001(11) -0.0006(13)
C14 0.0349(13) 0.0389(15) 0.0230(13) 0.0006(13) 0.0009(10) 0.0066(13)
C15 0.0344(14) 0.0247(15) 0.0276(14) -0.0027(11) -0.0054(11) 0.0090(12)
C16 0.0352(14) 0.0557(19) 0.0307(15) -0.0089(13) -0.0094(11) 0.0103(14)
C16A 0.063(2) 0.117(3) 0.0320(17) 0.0014(19) -0.0146(15) 0.029(2)
C16B 0.058(2) 0.081(3) 0.091(3) -0.024(2) -0.032(2) -0.005(2)
C17 0.0259(12) 0.0322(14) 0.0255(13) 0.0034(13) 0.0007(10) 0.0001(13)
C17A 0.0391(16) 0.0428(19) 0.0497(18) 0.0073(15) -0.0005(13) -0.0061(14)
C17B 0.0274(15) 0.0410(17) 0.0417(17) -0.0005(14) 0.0083(12) 0.0030(12)
C23 0.0317(14) 0.0211(13) 0.0259(15) 0.0009(11) 0.0018(11) 0.0016(11)
C24 0.0321(14) 0.0209(12) 0.0393(15) -0.0042(13) 0.0038(14) 0.0031(10)
C25 0.0235(14) 0.0260(14) 0.0294(15) 0.0023(12) 0.0036(11) 0.0038(11)
C26 0.0238(14) 0.0378(16) 0.0427(18) -0.0035(14) -0.0029(12) 0.0103(12)
C26A 0.029(3) 0.084(5) 0.064(5) -0.001(4) -0.002(3) 0.005(4)
C26B 0.042(4) 0.047(4) 0.105(7) 0.008(5) -0.019(4) 0.010(3)
C26C 0.023(3) 0.095(6) 0.071(5) -0.019(4) 0.001(3) 0.019(3)
C26D 0.049(5) 0.080(6) 0.048(5) 0.021(4) -0.019(3) -0.002(4)
C27 0.0324(14) 0.0228(14) 0.0391(16) -0.0034(12) -0.0080(12) -0.0007(11)
C27A 0.059(2) 0.048(2) 0.050(2) -0.0211(16) -0.0077(17) -0.0062(16)
C27B 0.0372(15) 0.0377(16) 0.061(2) 0.0031(15) -0.0120(14) -0.0081(12)
C33 0.0301(14) 0.0218(14) 0.0299(14) -0.0037(11) 0.0053(11) -0.0038(11)
C34 0.0273(14) 0.0359(15) 0.0489(18) 0.0050(14) 0.0007(13) -0.0125(11)
C35 0.0221(14) 0.0392(17) 0.0430(17) -0.0040(14) -0.0042(12) -0.0067(12)
C36A 0.033(5) 0.032(7) 0.069(7) 0.024(5) -0.002(4) 0.001(4)
C36B 0.079(12) 0.062(6) 0.105(10) 0.000(6) -0.050(7) -0.024(8)
C36C 0.023(4) 0.088(6) 0.111(7) 0.030(6) -0.002(4) 0.001(4)
C36D 0.020(4) 0.028(6) 0.070(6) 0.020(4) -0.026(4) -0.013(4)
C36E 0.074(11) 0.081(11) 0.139(14) 0.024(8) -0.076(9) -0.041(8)
C36F 0.023(4) 0.111(8) 0.109(7) 0.031(6) -0.002(4) 0.009(5)
C37 0.0319(15) 0.0237(14) 0.0377(16) 0.0061(12) 0.0035(13) -0.0041(11)
C37A 0.056(2) 0.0309(16) 0.055(2) 0.0068(14) 0.0094(16) -0.0007(15)
C37B 0.0476(19) 0.0438(18) 0.0394(18) 0.0049(14) 0.0074(14) -0.0060(14)
C41 0.0342(13) 0.0263(12) 0.0314(13) -0.0046(10) -0.0012(14) -0.0020(14)
C42 0.0438(17) 0.0293(16) 0.0442(18) -0.0072(13) 0.0008(14) 0.0041(13)
C43A 0.026(3) 0.030(3) 0.058(4) 0.005(3) 0.009(3) 0.004(2)
C43B 0.050(4) 0.047(4) 0.053(4) -0.011(3) -0.012(3) 0.022(3)
C44 0.0372(16) 0.0416(16) 0.060(2) -0.0065(16) -0.0128(16) 0.0166(13)
B 0.0198(14) 0.0303(16) 0.0283(15) -0.0021(12) -0.0054(12) 0.0034(11)

loop_
_atom_type_symbol
_atom_type_description
_atom_type_scat_dispersion_real
_atom_type_scat_dispersion_imag
_atom_type_scat_source
C C 0.0033 0.0016 'International Tables Vol C Tables 4.2.6.8 and 6.1.1.4'
H H 0.0000 0.0000 'International Tables Vol C Tables 4.2.6.8 and 6.1.1.4'
B B 0.0013 0.0007 'International Tables Vol C Tables 4.2.6.8 and 6.1.1.4'
N N 0.0061 0.0033 'International Tables Vol C Tables 4.2.6.8 and 6.1.1.4'
O O 0.0106 0.0060 'International Tables Vol C Tables 4.2.6.8 and 6.1.1.4'
Si Si 0.0817 0.0704 'International Tables Vol C Tables 4.2.6.8 and 6.1.1.4'
Y Y -2.7962 3.5667 'International Tables Vol C Tables 4.2.6.8 and 6.1.1.4'

loop_
_geom_angle_atom_site_label_1
_geom_angle_atom_site_label_2
_geom_angle_atom_site_label_3
_geom_angle
_geom_angle_site_symmetry_1
_geom_angle_site_symmetry_3
_geom_angle_publ_flag
O Y C2 97.62(7) . . ?
O Y N22 148.00(6) . . ?
C2 Y N22 103.50(8) . . ?
O Y C1 112.38(7) . . ?
C2 Y C1 100.00(8) . . ?
N22 Y C1 87.46(7) . . ?
O Y N12 80.68(6) . . ?
C2 Y N12 98.15(8) . . ?
N22 Y N12 72.81(6) . . ?
C1 Y N12 155.82(6) . . ?
O Y N32 76.72(6) . . ?
C2 Y N32 173.51(8) . . ?
N22 Y N32 80.43(6) . . ?
C1 Y N32 85.23(7) . . ?
N12 Y N32 77.94(6) . . ?
C1 Si1 C3 110.27(13) . . ?
C1 Si1 C4 110.77(13) . . ?
C3 Si1 C4 109.26(14) . . ?
C1 Si1 C5 114.22(13) . . ?
C3 Si1 C5 105.22(15) . . ?
C4 Si1 C5 106.84(15) . . ?
C2 Si2 C6 110.91(13) . . ?
C2 Si2 C7 114.06(12) . . ?
C6 Si2 C7 106.23(16) . . ?
C2 Si2 C8 113.05(14) . . ?
C6 Si2 C8 106.03(16) . . ?
C7 Si2 C8 105.99(14) . . ?
C44 O C41 108.51(18) . . ?
C44 O Y 124.02(15) . . ?
C41 O Y 127.19(13) . . ?
C15 N11 N12 109.10(18) . . ?
C15 N11 B 130.2(2) . . ?
N12 N11 B 120.47(18) . . ?
C13 N12 N11 106.89(17) . . ?
C13 N12 Y 131.86(14) . . ?
N11 N12 Y 121.17(13) . . ?
C25 N21 N22 109.34(19) . . ?
C25 N21 B 129.6(2) . . ?
N22 N21 B 121.08(18) . . ?
C23 N22 N21 106.62(18) . . ?
C23 N22 Y 131.10(16) . . ?
N21 N22 Y 121.14(14) . . ?
C35 N31 N32 109.1(2) . . ?
C35 N31 B 130.5(2) . . ?
N32 N31 B 120.46(18) . . ?
C33 N32 N31 106.86(19) . . ?
C33 N32 Y 132.21(16) . . ?
N31 N32 Y 120.69(14) . . ?
Si1 C1 Y 129.67(11) . . ?
Si2 C2 Y 154.38(15) . . ?
N12 C13 C14 109.7(2) . . ?
N12 C13 C17 121.62(19) . . ?
C14 C13 C17 128.7(2) . . ?
C15 C14 C13 106.4(2) . . ?
N11 C15 C14 108.0(2) . . ?
N11 C15 C16 123.4(2) . . ?
C14 C15 C16 128.5(2) . . ?
C16B C16 C15 110.0(2) . . ?
C16B C16 C16A 111.5(2) . . ?
C15 C16 C16A 111.6(2) . . ?
C13 C17 C17B 111.1(2) . . ?
C13 C17 C17A 110.1(2) . . ?
C17B C17 C17A 109.7(2) . . ?
N22 C23 C24 109.6(2) . . ?
N22 C23 C27 121.8(2) . . ?
C24 C23 C27 128.6(2) . . ?
C25 C24 C23 106.5(2) . . ?
N21 C25 C24 108.0(2) . . ?
N21 C25 C26 123.9(2) . . ?
C24 C25 C26 128.1(2) . . ?
C26B C26 C25 115.6(3) . . ?
C25 C26 C26C 110.1(3) . . ?
C25 C26 C26D 107.1(3) . . ?
C26C C26 C26D 107.6(5) . . ?
C26B C26 C26A 111.7(5) . . ?
C25 C26 C26A 108.0(3) . . ?
C23 C27 C27B 112.6(2) . . ?
C23 C27 C27A 110.9(2) . . ?
C27B C27 C27A 110.5(2) . . ?
N32 C33 C34 109.7(2) . . ?
N32 C33 C37 123.2(2) . . ?
C34 C33 C37 127.1(2) . . ?
C35 C34 C33 106.5(2) . . ?
N31 C35 C34 107.9(2) . . ?
N31 C35 C36A 131.6(5) . . ?
C34 C35 C36A 120.5(5) . . ?
N31 C35 C36D 119.5(5) . . ?
C34 C35 C36D 132.3(5) . . ?
C35 C36A C36C 113.7(9) . . ?
C35 C36A C36B 114.2(10) . . ?
C36C C36A C36B 111.2(3) . . ?
C36F C36D C36E 111.3(3) . . ?
C36F C36D C35 108.9(8) . . ?
C36E C36D C35 107.8(11) . . ?
C33 C37 C37B 111.0(2) . . ?
C33 C37 C37A 110.9(2) . . ?
C37B C37 C37A 108.9(2) . . ?
O C41 C42 106.0(2) . . ?
C43A C42 C41 103.4(3) . . ?
C41 C42 C43B 103.9(3) . . ?
C44 C43A C42 103.2(4) . . ?
C44 C43B C42 102.2(4) . . ?
O C44 C43B 107.8(3) . . ?
O C44 C43A 105.0(3) . . ?
N11 B N21 109.49(19) . . ?
N11 B N31 111.64(19) . . ?
N21 B N31 111.1(2) . . ?

loop_
_geom_bond_atom_site_label_1
_geom_bond_atom_site_label_2
_geom_bond_distance
_geom_bond_site_symmetry_2
_geom_bond_publ_flag
Y O 2.3966(16) . ?
Y C2 2.402(2) . ?
Y N22 2.4233(19) . ?
Y C1 2.427(2) . ?
Y N12 2.4722(18) . ?
Y N32 2.4945(18) . ?
Si1 C1 1.824(2) . ?
Si1 C3 1.866(3) . ?
Si1 C4 1.871(3) . ?
Si1 C5 1.884(3) . ?
Si2 C2 1.844(2) . ?
Si2 C6 1.858(3) . ?
Si2 C7 1.871(3) . ?
Si2 C8 1.872(3) . ?
O C44 1.450(3) . ?
O C41 1.466(3) . ?
N11 C15 1.358(3) . ?
N11 N12 1.376(2) . ?
N11 B 1.546(3) . ?
N12 C13 1.337(3) . ?
N21 C25 1.351(3) . ?
N21 N22 1.385(2) . ?
N21 B 1.547(3) . ?
N22 C23 1.343(3) . ?
N31 C35 1.356(3) . ?
N31 N32 1.380(3) . ?
N31 B 1.550(3) . ?
N32 C33 1.336(3) . ?
C13 C14 1.391(3) . ?
C13 C17 1.509(3) . ?
C14 C15 1.368(3) . ?
C15 C16 1.511(3) . ?
C16 C16B 1.503(3) . ?
C16 C16A 1.517(3) . ?
C17 C17B 1.527(3) . ?
C17 C17A 1.532(4) . ?
C23 C24 1.391(3) . ?
C23 C27 1.502(3) . ?
C24 C25 1.375(3) . ?
C25 C26 1.511(3) . ?
C26 C26B 1.440(7) . ?
C26 C26C 1.522(6) . ?
C26 C26D 1.573(7) . ?
C26 C26A 1.586(7) . ?
C27 C27B 1.521(3) . ?
C27 C27A 1.528(4) . ?
C33 C34 1.388(3) . ?
C33 C37 1.507(4) . ?
C34 C35 1.371(4) . ?
C35 C36A 1.453(14) . ?
C35 C36D 1.590(13) . ?
C36A C36C 1.504(4) . ?
C36A C36B 1.518(4) . ?
C36D C36F 1.504(4) . ?
C36D C36E 1.518(4) . ?
C37 C37B 1.523(4) . ?
C37 C37A 1.531(4) . ?
C41 C42 1.513(3) . ?
C42 C43A 1.506(6) . ?
C42 C43B 1.555(7) . ?
C43A C44 1.487(6) . ?
C43B C44 1.458(6) . ?

loop_
_geom_torsion_atom_site_label_1
_geom_torsion_atom_site_label_2
_geom_torsion_atom_site_label_3
_geom_torsion_atom_site_label_4
_geom_torsion
_geom_torsion_site_symmetry_1
_geom_torsion_site_symmetry_2
_geom_torsion_site_symmetry_3
_geom_torsion_site_symmetry_4
_geom_torsion_publ_flag
C2 Y O C44 42.5(2) . . . . ?
N22 Y O C44 173.68(19) . . . . ?
C1 Y O C44 -61.7(2) . . . . ?
N12 Y O C44 139.6(2) . . . . ?
N32 Y O C44 -140.7(2) . . . . ?
C2 Y O C41 -130.63(18) . . . . ?
N22 Y O C41 0.6(2) . . . . ?
C1 Y O C41 125.21(17) . . . . ?
N12 Y O C41 -33.57(17) . . . . ?
N32 Y O C41 46.13(17) . . . . ?
C15 N11 N12 C13 -0.1(3) . . . . ?
B N11 N12 C13 -175.6(2) . . . . ?
C15 N11 N12 Y -177.22(15) . . . . ?
B N11 N12 Y 7.2(3) . . . . ?
O Y N12 C13 -63.2(2) . . . . ?
C2 Y N12 C13 33.2(2) . . . . ?
N22 Y N12 C13 134.9(2) . . . . ?
C1 Y N12 C13 171.6(2) . . . . ?
N32 Y N12 C13 -141.5(2) . . . . ?
O Y N12 N11 113.13(17) . . . . ?
C2 Y N12 N11 -150.43(17) . . . . ?
N22 Y N12 N11 -48.74(16) . . . . ?
C1 Y N12 N11 -12.1(3) . . . . ?
N32 Y N12 N11 34.84(16) . . . . ?
C25 N21 N22 C23 -0.6(3) . . . . ?
B N21 N22 C23 178.9(2) . . . . ?
C25 N21 N22 Y 168.52(15) . . . . ?
B N21 N22 Y -12.0(3) . . . . ?
O Y N22 C23 -178.57(17) . . . . ?
C2 Y N22 C23 -48.7(2) . . . . ?
C1 Y N22 C23 51.0(2) . . . . ?
N12 Y N22 C23 -143.2(2) . . . . ?
N32 Y N22 C23 136.6(2) . . . . ?
O Y N22 N21 15.4(2) . . . . ?
C2 Y N22 N21 145.28(16) . . . . ?
C1 Y N22 N21 -115.04(16) . . . . ?
N12 Y N22 N21 50.78(15) . . . . ?
N32 Y N22 N21 -29.45(16) . . . . ?
C35 N31 N32 C33 -0.4(3) . . . . ?
B N31 N32 C33 178.4(2) . . . . ?
C35 N31 N32 Y -175.44(16) . . . . ?
B N31 N32 Y 3.4(3) . . . . ?
O Y N32 C33 63.1(2) . . . . ?
C2 Y N32 C33 92.7(8) . . . . ?
N22 Y N32 C33 -139.5(2) . . . . ?
C1 Y N32 C33 -51.3(2) . . . . ?
N12 Y N32 C33 146.2(2) . . . . ?
O Y N32 N31 -123.41(17) . . . . ?
C2 Y N32 N31 -93.7(7) . . . . ?
N22 Y N32 N31 34.02(16) . . . . ?
C1 Y N32 N31 122.25(17) . . . . ?
N12 Y N32 N31 -40.29(16) . . . . ?
C3 Si1 C1 Y -41.2(2) . . . . ?
C4 Si1 C1 Y 79.89(19) . . . . ?
C5 Si1 C1 Y -159.42(16) . . . . ?
O Y C1 Si1 66.97(18) . . . . ?
C2 Y C1 Si1 -35.63(18) . . . . ?
N22 Y C1 Si1 -138.90(17) . . . . ?
N12 Y C1 Si1 -173.73(13) . . . . ?
N32 Y C1 Si1 140.50(17) . . . . ?
C6 Si2 C2 Y -89.1(3) . . . . ?
C7 Si2 C2 Y 30.8(4) . . . . ?
C8 Si2 C2 Y 151.9(3) . . . . ?
O Y C2 Si2 -12.6(3) . . . . ?
N22 Y C2 Si2 -168.3(3) . . . . ?
C1 Y C2 Si2 101.9(3) . . . . ?
N12 Y C2 Si2 -94.2(3) . . . . ?
N32 Y C2 Si2 -41.6(10) . . . . ?
N11 N12 C13 C14 0.4(3) . . . . ?
Y N12 C13 C14 177.12(17) . . . . ?
N11 N12 C13 C17 178.9(2) . . . . ?
Y N12 C13 C17 -4.3(3) . . . . ?
N12 C13 C14 C15 -0.6(3) . . . . ?
C17 C13 C14 C15 -179.0(2) . . . . ?
N12 N11 C15 C14 -0.3(3) . . . . ?
B N11 C15 C14 174.7(2) . . . . ?
N12 N11 C15 C16 176.5(2) . . . . ?
B N11 C15 C16 -8.5(4) . . . . ?
C13 C14 C15 N11 0.5(3) . . . . ?
C13 C14 C15 C16 -176.1(3) . . . . ?
N11 C15 C16 C16B -75.1(3) . . . . ?
C14 C15 C16 C16B 101.1(3) . . . . ?
N11 C15 C16 C16A 160.6(3) . . . . ?
C14 C15 C16 C16A -23.2(4) . . . . ?
N12 C13 C17 C17B 127.6(2) . . . . ?
C14 C13 C17 C17B -54.2(3) . . . . ?
N12 C13 C17 C17A -110.7(3) . . . . ?
C14 C13 C17 C17A 67.5(3) . . . . ?
N21 N22 C23 C24 0.5(3) . . . . ?
Y N22 C23 C24 -167.04(16) . . . . ?
N21 N22 C23 C27 -177.7(2) . . . . ?
Y N22 C23 C27 14.8(3) . . . . ?
N22 C23 C24 C25 -0.3(3) . . . . ?
C27 C23 C24 C25 177.7(2) . . . . ?
N22 N21 C25 C24 0.4(3) . . . . ?
B N21 C25 C24 -179.1(2) . . . . ?
N22 N21 C25 C26 -178.1(2) . . . . ?
B N21 C25 C26 2.5(4) . . . . ?
C23 C24 C25 N21 0.0(3) . . . . ?
C23 C24 C25 C26 178.3(2) . . . . ?
N21 C25 C26 C26B -151.9(5) . . . . ?
C24 C25 C26 C26B 30.0(6) . . . . ?
N21 C25 C26 C26C 135.3(4) . . . . ?
C24 C25 C26 C26C -42.9(5) . . . . ?
N21 C25 C26 C26D -108.0(4) . . . . ?
C24 C25 C26 C26D 73.9(4) . . . . ?
N21 C25 C26 C26A 82.2(4) . . . . ?
C24 C25 C26 C26A -95.9(4) . . . . ?
N22 C23 C27 C27B 91.6(3) . . . . ?
C24 C23 C27 C27B -86.2(3) . . . . ?
N22 C23 C27 C27A -144.1(2) . . . . ?
C24 C23 C27 C27A 38.1(4) . . . . ?
N31 N32 C33 C34 0.4(3) . . . . ?
Y N32 C33 C34 174.60(17) . . . . ?
N31 N32 C33 C37 -179.1(2) . . . . ?
Y N32 C33 C37 -4.9(3) . . . . ?
N32 C33 C34 C35 -0.2(3) . . . . ?
C37 C33 C34 C35 179.3(2) . . . . ?
N32 N31 C35 C34 0.3(3) . . . . ?
B N31 C35 C34 -178.4(2) . . . . ?
N32 N31 C35 C36A -176.4(5) . . . . ?
B N31 C35 C36A 4.9(7) . . . . ?
N32 N31 C35 C36D 174.2(4) . . . . ?
B N31 C35 C36D -4.5(5) . . . . ?
C33 C34 C35 N31 0.0(3) . . . . ?
C33 C34 C35 C36A 177.1(5) . . . . ?
C33 C34 C35 C36D -172.8(5) . . . . ?
N31 C35 C36A C36C -126.3(7) . . . . ?
C34 C35 C36A C36C 57.4(9) . . . . ?
N31 C35 C36A C36B 104.8(11) . . . . ?
C34 C35 C36A C36B -71.6(11) . . . . ?
N31 C35 C36D C36F -100.0(7) . . . . ?
C34 C35 C36D C36F 72.1(9) . . . . ?
N31 C35 C36D C36E 139.1(7) . . . . ?
C34 C35 C36D C36E -48.8(10) . . . . ?
N32 C33 C37 C37B 118.4(3) . . . . ?
C34 C33 C37 C37B -61.0(3) . . . . ?
N32 C33 C37 C37A -120.4(3) . . . . ?
C34 C33 C37 C37A 60.2(3) . . . . ?
C44 O C41 C42 0.6(3) . . . . ?
Y O C41 C42 174.64(15) . . . . ?
O C41 C42 C43A 21.6(3) . . . . ?
O C41 C42 C43B -20.3(4) . . . . ?
C41 C42 C43A C44 -35.2(4) . . . . ?
C41 C42 C43B C44 32.3(5) . . . . ?
C41 O C44 C43B 21.1(4) . . . . ?
Y O C44 C43B -153.1(3) . . . . ?
C41 O C44 C43A -23.1(4) . . . . ?
Y O C44 C43A 162.7(3) . . . . ?
C42 C43B C44 O -32.9(5) . . . . ?
C42 C43A C44 O 36.2(4) . . . . ?
C15 N11 B N21 -117.9(3) . . . . ?
N12 N11 B N21 56.5(3) . . . . ?
C15 N11 B N31 118.6(3) . . . . ?
N12 N11 B N31 -66.9(3) . . . . ?
C25 N21 B N11 124.8(2) . . . . ?
N22 N21 B N11 -54.6(3) . . . . ?
C25 N21 B N31 -111.4(3) . . . . ?
N22 N21 B N31 69.2(3) . . . . ?
C35 N31 B N11 -121.6(3) . . . . ?
N32 N31 B N11 59.9(3) . . . . ?
C35 N31 B N21 115.9(3) . . . . ?
N32 N31 B N21 -62.7(3) . . . . ?
